data_1537074
loop_
_publ_author_name
'Zheng, Y.-Q.'
'von Schnering, H.G.'
'Grin', Yu.'
'Chang, J.-H.'
'Heckmann, G.'
'Engelhardt, G.'

_publ_section_title
;
 The carbon-centered triprismo-hexatungsten chlorides C W6 Cl16 and C W6
 Cl18
;
_journal_name_full 'Zeitschrift fuer Anorganische und Allgemeine Chemie'
_journal_page_first 1256
_journal_page_last 1264
_journal_volume 629
_journal_year 2003
_chemical_formula_sum 'C Cl16 W6'
_chemical_name_systematic 'C (Cl6 (Cl5 W3)2)'
_space_group_IT_number 62
_symmetry_space_group_name_Hall '-P 2ac 2n'
_symmetry_space_group_name_H-M 'P n m a'
_cell_angle_alpha 90
_cell_angle_beta 90
_cell_angle_gamma 90
_cell_formula_units_Z 4
_cell_length_a 16.6369
_cell_length_b 12.9577
_cell_length_c 9.7972
_cell_volume 2112.041
_citation_journal_id_ASTM ZAACAB
_cod_data_source_file Zheng_ZAACAB_2003_987.cif
_cod_data_source_block C1Cl16W6
_cod_original_formula_sum 'C1 Cl16 W6'
_cod_database_code 1537074

loop_
_symmetry_equiv_pos_as_xyz
x,y,z
-x+1/2,-y,z+1/2
x+1/2,-y+1/2,-z+1/2
-x,y+1/2,-z
-x,-y,-z
x-1/2,y,-z-1/2
-x-1/2,y-1/2,z-1/2
x,-y-1/2,z

loop_
_atom_site_label
_atom_site_type_symbol
_atom_site_fract_x
_atom_site_fract_y
_atom_site_fract_z
_atom_site_occupancy
_atom_site_U_iso_or_equiv
Cl4 Cl-1 0.1797 0.75 0.8582 1 0.0
Cl2 Cl-1 0.1496 0.5114 0.4879 1 0.0
Cl1 Cl-1 0.2978 0.6343 0.605 1 0.0
W3 W+2 0.02713 0.75 0.56436 1 0.0
W1 W+2 0.15471 0.64812 0.66025 1 0.0
Cl8 Cl-1 -0.1159 0.75 0.5804 1 0.0
Cl6 Cl-1 0.3311 0.75 0.2753 1 0.0
W4 W+2 0.10287 0.75 0.28141 1 0.0
Cl3 Cl-1 0.0054 0.6277 0.3764 1 0.0
C1 C 0.1526 0.75 0.4942 1 0.0
W2 W+2 0.22951 0.64842 0.38087 1 0.0
Cl9 Cl-1 0.0164 0.75 0.0865 1 0.0
Cl5 Cl-1 0.0205 0.6232 0.7419 1 0.0
Cl7 Cl-1 0.1769 0.6222 0.1571 1 0.0
Cl10 Cl-1 0.175 0.4991 0.8276 1 0.0
